data_7061369
loop_
_publ_author_name
'Jing, Haoyu'
'Liu, Sijia'
'Jiang, Jianbing'
'Tran, Vy-Phuong'
'Rong, Jie'
'Wang, Pengzhi'
'Lindsey, Jonathan S.'

_publ_section_title
;
 &#x000D; Meso bromination and derivatization of synthetic
 bacteriochlorins
;
_journal_name_full 'New Journal of Chemistry'
_journal_paper_doi 10.1039/D1NJ05853C
_journal_year 2022
_chemical_formula_moiety 'C34 H42 N4 O4'
_chemical_formula_sum 'C34 H42 N4 O4'
_chemical_formula_weight 570.71
_chemical_name_common TS-16
_space_group_crystal_system triclinic
_space_group_IT_number 2
_space_group_name_Hall '-P 1'
_space_group_name_H-M_alt 'P -1'
_atom_sites_solution_hydrogens mixed
_atom_sites_solution_primary direct
_atom_sites_solution_secondary difmap
_audit_update_record
;
2021-11-03 deposited with the CCDC.	2022-01-17 downloaded from the CCDC.
;
_cell_angle_alpha 75.978(3)
_cell_angle_beta 85.771(2)
_cell_angle_gamma 75.899(3)
_cell_formula_units_Z 1
_cell_length_a 6.9814(3)
_cell_length_b 9.7210(5)
_cell_length_c 11.6464(5)
_cell_measurement_reflns_used 104
_cell_measurement_temperature 110.(2)
_cell_measurement_theta_max 28.6931
_cell_measurement_theta_min 2.4921
_cell_volume 743.65(6)
_computing_cell_refinement 'APEX2 v2012.4-3 (Bruker AXS)'
_computing_data_collection 'Bruker Instrument Service v2012.12.0.3'
_computing_data_reduction 'SAINT V7.68A (Bruker AXS Inc., 2009)'
_computing_structure_refinement 'SHELXL-2013 (Sheldrick, 2013)'
_computing_structure_solution 'SHELXS-97 (Sheldrick, 2008)'
_diffrn_ambient_temperature 110.(2)
_diffrn_detector_area_resol_mean 8.3333
_diffrn_measured_fraction_theta_full 0.985
_diffrn_measured_fraction_theta_max 0.985
_diffrn_measurement_device_type 'Bruker-Nonius X8 Kappa APEX II'
_diffrn_measurement_method 'phi and omega scans'
_diffrn_radiation_monochromator graphite
_diffrn_radiation_type MoK\a
_diffrn_radiation_wavelength 0.71073
_diffrn_reflns_av_R_equivalents 0.0312
_diffrn_reflns_av_sigmaI/netI 0.0357
_diffrn_reflns_limit_h_max 6
_diffrn_reflns_limit_h_min -10
_diffrn_reflns_limit_k_max 14
_diffrn_reflns_limit_k_min -14
_diffrn_reflns_limit_l_max 17
_diffrn_reflns_limit_l_min -17
_diffrn_reflns_number 20131
_diffrn_reflns_theta_full 32.88
_diffrn_reflns_theta_max 32.88
_diffrn_reflns_theta_min 1.80
_diffrn_source 'fine-focus sealed tube'
_exptl_absorpt_coefficient_mu 0.084
_exptl_absorpt_correction_T_max 0.75
_exptl_absorpt_correction_T_min 0.69
_exptl_absorpt_correction_type multi-scan
_exptl_absorpt_process_details 'SADABS V2008/1 (Bruker AXS Inc.)'
_exptl_crystal_colour purple
_exptl_crystal_density_diffrn 1.274
_exptl_crystal_density_method 'not measured'
_exptl_crystal_description block
_exptl_crystal_F_000 306
_exptl_crystal_size_max 0.419
_exptl_crystal_size_mid 0.246
_exptl_crystal_size_min 0.151
_refine_diff_density_max 0.444
_refine_diff_density_min -0.286
_refine_ls_extinction_method none
_refine_ls_goodness_of_fit_ref 1.044
_refine_ls_hydrogen_treatment mixed
_refine_ls_matrix_type full
_refine_ls_number_parameters 198
_refine_ls_number_reflns 5461
_refine_ls_number_restraints 0
_refine_ls_restrained_S_all 1.044
_refine_ls_R_factor_all 0.0635
_refine_ls_R_factor_gt 0.0440
_refine_ls_shift/su_max 0.000
_refine_ls_shift/su_mean 0.000
_refine_ls_structure_factor_coef Fsqd
_refine_ls_weighting_details
;
w=1/[\s^2^(Fo^2^)+(0.0612P)^2^+0.1057P]
where P=(Fo^2^+2Fc^2^)/3
;
_refine_ls_weighting_scheme calc
_refine_ls_wR_factor_gt 0.1093
_refine_ls_wR_factor_ref 0.1202
_reflns_number_gt 4162
_reflns_number_total 5461
_reflns_threshold_expression 'I > 2\s(I)'
_cod_data_source_file d1nj05853c2.cif
_cod_data_source_block I
_cod_database_code 7061369

loop_
_space_group_symop_operation_xyz
'x, y, z'
'-x, -y, -z'

loop_
_atom_site_type_symbol
_atom_site_label
_atom_site_fract_x
_atom_site_fract_y
_atom_site_fract_z
_atom_site_U_iso_or_equiv
_atom_site_adp_type
_atom_site_calc_flag
_atom_site_refinement_flags_adp
_atom_site_refinement_flags_occupancy
_atom_site_refinement_flags_posn
_atom_site_occupancy
_atom_site_disorder_assembly
_atom_site_disorder_group
O O1 -0.09774(11) 0.12458(8) 0.58314(6) 0.02293(16) Uani d . . . 1 . .
O O2 -0.22346(10) 0.21200(8) 0.40080(6) 0.02007(15) Uani d . . . 1 . .
N N1 0.26915(12) 0.42422(9) 0.44620(6) 0.01582(15) Uani d . . . 1 . .
H H1 0.3661(19) 0.4570(14) 0.4710(11) 0.027(3) Uiso d . . . 1 . .
N N2 0.48509(12) 0.36609(8) 0.66702(6) 0.01605(15) Uani d . . . 1 . .
C C1 0.19419(14) 0.46886(10) 0.33393(7) 0.01609(17) Uani d . . . 1 . .
C C2 0.04416(14) 0.39371(10) 0.33060(8) 0.01692(17) Uani d . . . 1 . .
C C3 0.03272(13) 0.30473(10) 0.44314(8) 0.01574(17) Uani d . . . 1 . .
C C4 0.17515(13) 0.32504(10) 0.51598(8) 0.01555(17) Uani d . . . 1 . .
C C5 0.21744(14) 0.25876(10) 0.63466(8) 0.01740(18) Uani d . . . 1 . .
H H5 0.1392 0.1932 0.6734 0.021 Uiso calc U . R 1 . .
C C6 0.35962(15) 0.27706(10) 0.70275(8) 0.01722(18) Uani d . . . 1 . .
C C7 0.38489(17) 0.19688(12) 0.83125(8) 0.0240(2) Uani d . . . 1 . .
H H7A 0.4071 0.0903 0.84 0.029 Uiso calc U . R 1 . .
H H7B 0.2675 0.2303 0.8792 0.029 Uiso calc U . R 1 . .
C C8 0.56740(15) 0.23605(10) 0.86810(8) 0.01836(18) Uani d . . . 1 . .
C C9 0.60173(14) 0.35223(10) 0.75917(7) 0.01641(17) Uani d . . . 1 . .
C C10 0.74485(14) 0.42854(10) 0.75842(8) 0.01762(18) Uani d . . . 1 . .
H H10 0.8114 0.4084 0.831 0.021 Uiso calc U . R 1 . .
C C11 -0.06552(15) 0.40808(12) 0.22068(8) 0.0214(2) Uani d . . . 1 . .
H H11A -0.0614 0.5023 0.1652 0.026 Uiso calc U . R 1 . .
H H11B -0.2056 0.4081 0.2416 0.026 Uiso calc U . R 1 . .
C C12 0.02308(17) 0.28376(17) 0.15960(10) 0.0361(3) Uani d . . . 1 . .
H H12A 0.162 0.283 0.1393 0.054 Uiso calc U . R 1 . .
H H12B -0.0498 0.298 0.0873 0.054 Uiso calc U . R 1 . .
H H12C 0.0138 0.1906 0.213 0.054 Uiso calc U . R 1 . .
C C13 -0.09903(14) 0.20479(10) 0.48545(8) 0.01674(17) Uani d . . . 1 . .
C C14 -0.35566(14) 0.11474(11) 0.42990(8) 0.01901(18) Uani d . . . 1 . .
H H14A -0.4529 0.1425 0.4914 0.023 Uiso calc U . R 1 . .
H H14B -0.2809 0.013 0.4596 0.023 Uiso calc U . R 1 . .
C C15 -0.45812(16) 0.12974(12) 0.31664(9) 0.0237(2) Uani d . . . 1 . .
H H15A -0.5271 0.2317 0.2869 0.036 Uiso calc U . R 1 . .
H H15B -0.5538 0.0682 0.3317 0.036 Uiso calc U . R 1 . .
H H15C -0.3602 0.099 0.2576 0.036 Uiso calc U . R 1 . .
C C16 0.74674(19) 0.10646(13) 0.88404(11) 0.0349(3) Uani d . . . 1 . .
H H16A 0.7731 0.0725 0.8105 0.052 Uiso calc U . R 1 . .
H H16B 0.7198 0.0273 0.9484 0.052 Uiso calc U . R 1 . .
H H16C 0.8622 0.1366 0.9034 0.052 Uiso calc U . R 1 . .
C C17 0.52686(16) 0.29449(13) 0.98023(8) 0.0251(2) Uani d . . . 1 . .
H H17A 0.4132 0.3784 0.9679 0.038 Uiso calc U . R 1 . .
H H17B 0.6432 0.3246 0.9983 0.038 Uiso calc U . R 1 . .
H H17C 0.4982 0.2179 1.0464 0.038 Uiso calc U . R 1 . .

loop_
_atom_site_aniso_label
_atom_site_aniso_U_11
_atom_site_aniso_U_22
_atom_site_aniso_U_33
_atom_site_aniso_U_12
_atom_site_aniso_U_13
_atom_site_aniso_U_23
O1 0.0248(4) 0.0280(4) 0.0166(3) -0.0117(3) -0.0004(3) -0.0006(3)
O2 0.0195(3) 0.0228(3) 0.0190(3) -0.0099(3) -0.0034(2) -0.0010(2)
N1 0.0189(4) 0.0157(3) 0.0134(3) -0.0058(3) -0.0015(3) -0.0022(3)
N2 0.0200(4) 0.0154(3) 0.0124(3) -0.0049(3) -0.0003(3) -0.0018(3)
C1 0.0172(4) 0.0163(4) 0.0138(4) -0.0034(3) -0.0008(3) -0.0020(3)
C2 0.0163(4) 0.0181(4) 0.0152(4) -0.0029(3) -0.0010(3) -0.0026(3)
C3 0.0158(4) 0.0161(4) 0.0151(4) -0.0036(3) 0.0002(3) -0.0035(3)
C4 0.0173(4) 0.0149(4) 0.0144(3) -0.0039(3) 0.0009(3) -0.0036(3)
C5 0.0221(4) 0.0169(4) 0.0137(4) -0.0069(3) 0.0008(3) -0.0026(3)
C6 0.0238(5) 0.0162(4) 0.0119(3) -0.0067(3) 0.0004(3) -0.0019(3)
C7 0.0375(6) 0.0259(5) 0.0121(4) -0.0185(4) -0.0022(4) 0.0006(3)
C8 0.0239(5) 0.0190(4) 0.0113(3) -0.0069(4) -0.0009(3) 0.0004(3)
C9 0.0209(4) 0.0159(4) 0.0116(3) -0.0043(3) -0.0005(3) -0.0015(3)
C10 0.0201(4) 0.0182(4) 0.0138(4) -0.0049(3) -0.0020(3) -0.0013(3)
C11 0.0184(4) 0.0291(5) 0.0163(4) -0.0093(4) -0.0040(3) 0.0005(3)
C12 0.0224(5) 0.0664(9) 0.0272(5) -0.0101(5) -0.0001(4) -0.0261(6)
C13 0.0156(4) 0.0180(4) 0.0163(4) -0.0029(3) 0.0009(3) -0.0047(3)
C14 0.0164(4) 0.0212(4) 0.0199(4) -0.0075(3) -0.0001(3) -0.0026(3)
C15 0.0233(5) 0.0264(5) 0.0226(4) -0.0079(4) -0.0044(4) -0.0045(4)
C16 0.0367(6) 0.0237(5) 0.0311(5) 0.0010(5) 0.0066(5) 0.0085(4)
C17 0.0286(5) 0.0374(6) 0.0141(4) -0.0163(5) 0.0010(3) -0.0069(4)

loop_
_atom_type_symbol
_atom_type_description
_atom_type_scat_dispersion_real
_atom_type_scat_dispersion_imag
_atom_type_scat_source
C C 0.0033 0.0016 'International Tables Vol C Tables 4.2.6.8 and 6.1.1.4'
H H 0.0000 0.0000 'International Tables Vol C Tables 4.2.6.8 and 6.1.1.4'
N N 0.0061 0.0033 'International Tables Vol C Tables 4.2.6.8 and 6.1.1.4'
O O 0.0106 0.0060 'International Tables Vol C Tables 4.2.6.8 and 6.1.1.4'

loop_
_geom_angle_atom_site_label_1
_geom_angle_atom_site_label_2
_geom_angle_atom_site_label_3
_geom_angle_site_symmetry_1
_geom_angle_site_symmetry_3
_geom_angle
_geom_angle_publ_flag
C13 O2 C14 . . 116.49(7) ?
C4 N1 C1 . . 110.60(8) ?
C4 N1 H1 . . 124.6(8) ?
C1 N1 H1 . . 124.8(8) ?
C6 N2 C9 . . 108.30(7) ?
N1 C1 C10 . 2_666 125.18(9) ?
N1 C1 C2 . . 107.69(8) ?
C10 C1 C2 2_666 . 127.13(8) ?
C3 C2 C1 . . 106.85(8) ?
C3 C2 C11 . . 129.62(9) ?
C1 C2 C11 . . 123.45(8) ?
C2 C3 C4 . . 108.25(8) ?
C2 C3 C13 . . 128.19(8) ?
C4 C3 C13 . . 123.57(8) ?
N1 C4 C5 . . 124.64(9) ?
N1 C4 C3 . . 106.60(7) ?
C5 C4 C3 . . 128.75(9) ?
C6 C5 C4 . . 127.85(9) ?
C6 C5 H5 . . 116.1 ?
C4 C5 H5 . . 116.1 ?
N2 C6 C5 . . 126.33(8) ?
N2 C6 C7 . . 112.67(8) ?
C5 C6 C7 . . 120.98(9) ?
C6 C7 C8 . . 103.68(8) ?
C6 C7 H7A . . 111.0 ?
C8 C7 H7A . . 111.0 ?
C6 C7 H7B . . 111.0 ?
C8 C7 H7B . . 111.0 ?
H7A C7 H7B . . 109.0 ?
C17 C8 C9 . . 112.55(8) ?
C17 C8 C16 . . 110.63(9) ?
C9 C8 C16 . . 109.05(8) ?
C17 C8 C7 . . 111.53(8) ?
C9 C8 C7 . . 101.14(7) ?
C16 C8 C7 . . 111.61(9) ?
N2 C9 C10 . . 125.64(8) ?
N2 C9 C8 . . 113.45(8) ?
C10 C9 C8 . . 120.87(8) ?
C9 C10 C1 . 2_666 129.21(8) ?
C9 C10 H10 . . 115.4 ?
C1 C10 H10 2_666 . 115.4 ?
C2 C11 C12 . . 111.69(8) ?
C2 C11 H11A . . 109.3 ?
C12 C11 H11A . . 109.3 ?
C2 C11 H11B . . 109.3 ?
C12 C11 H11B . . 109.3 ?
H11A C11 H11B . . 107.9 ?
C11 C12 H12A . . 109.5 ?
C11 C12 H12B . . 109.5 ?
H12A C12 H12B . . 109.5 ?
C11 C12 H12C . . 109.5 ?
H12A C12 H12C . . 109.5 ?
H12B C12 H12C . . 109.5 ?
O1 C13 O2 . . 123.09(9) ?
O1 C13 C3 . . 125.79(9) ?
O2 C13 C3 . . 111.12(8) ?
O2 C14 C15 . . 105.84(8) ?
O2 C14 H14A . . 110.6 ?
C15 C14 H14A . . 110.6 ?
O2 C14 H14B . . 110.6 ?
C15 C14 H14B . . 110.6 ?
H14A C14 H14B . . 108.7 ?
C14 C15 H15A . . 109.5 ?
C14 C15 H15B . . 109.5 ?
H15A C15 H15B . . 109.5 ?
C14 C15 H15C . . 109.5 ?
H15A C15 H15C . . 109.5 ?
H15B C15 H15C . . 109.5 ?
C8 C16 H16A . . 109.5 ?
C8 C16 H16B . . 109.5 ?
H16A C16 H16B . . 109.5 ?
C8 C16 H16C . . 109.5 ?
H16A C16 H16C . . 109.5 ?
H16B C16 H16C . . 109.5 ?
C8 C17 H17A . . 109.5 ?
C8 C17 H17B . . 109.5 ?
H17A C17 H17B . . 109.5 ?
C8 C17 H17C . . 109.5 ?
H17A C17 H17C . . 109.5 ?
H17B C17 H17C . . 109.5 ?

loop_
_geom_bond_atom_site_label_1
_geom_bond_atom_site_label_2
_geom_bond_site_symmetry_2
_geom_bond_distance
_geom_bond_publ_flag
O1 C13 . 1.2128(11) ?
O2 C13 . 1.3396(11) ?
O2 C14 . 1.4438(12) ?
N1 C4 . 1.3677(12) ?
N1 C1 . 1.3738(11) ?
N1 H1 . 0.907(13) ?
N2 C6 . 1.3530(12) ?
N2 C9 . 1.3559(11) ?
C1 C10 2_666 1.3972(12) ?
C1 C2 . 1.4230(13) ?
C2 C3 . 1.3933(12) ?
C2 C11 . 1.5002(13) ?
C3 C4 . 1.4313(13) ?
C3 C13 . 1.4729(13) ?
C4 C5 . 1.3959(12) ?
C5 C6 . 1.3844(13) ?
C5 H5 . 0.95 ?
C6 C7 . 1.5116(13) ?
C7 C8 . 1.5327(15) ?
C7 H7A . 0.99 ?
C7 H7B . 0.99 ?
C8 C17 . 1.5281(13) ?
C8 C9 . 1.5282(12) ?
C8 C16 . 1.5301(15) ?
C9 C10 . 1.3804(14) ?
C10 C1 2_666 1.3972(12) ?
C10 H10 . 0.95 ?
C11 C12 . 1.5286(16) ?
C11 H11A . 0.99 ?
C11 H11B . 0.99 ?
C12 H12A . 0.98 ?
C12 H12B . 0.98 ?
C12 H12C . 0.98 ?
C14 C15 . 1.5059(13) ?
C14 H14A . 0.99 ?
C14 H14B . 0.99 ?
C15 H15A . 0.98 ?
C15 H15B . 0.98 ?
C15 H15C . 0.98 ?
C16 H16A . 0.98 ?
C16 H16B . 0.98 ?
C16 H16C . 0.98 ?
C17 H17A . 0.98 ?
C17 H17B . 0.98 ?
C17 H17C . 0.98 ?

loop_
_geom_torsion_atom_site_label_1
_geom_torsion_atom_site_label_2
_geom_torsion_atom_site_label_3
_geom_torsion_atom_site_label_4
_geom_torsion_site_symmetry_1
_geom_torsion_site_symmetry_2
_geom_torsion_site_symmetry_3
_geom_torsion_site_symmetry_4
_geom_torsion
_geom_torsion_publ_flag
C4 N1 C1 C10 . . . 2_666 178.81(9) ?
C4 N1 C1 C2 . . . . -0.38(10) ?
N1 C1 C2 C3 . . . . 0.16(10) ?
C10 C1 C2 C3 2_666 . . . -179.01(9) ?
N1 C1 C2 C11 . . . . -176.80(9) ?
C10 C1 C2 C11 2_666 . . . 4.03(15) ?
C1 C2 C3 C4 . . . . 0.11(10) ?
C11 C2 C3 C4 . . . . 176.81(9) ?
C1 C2 C3 C13 . . . . -179.81(9) ?
C11 C2 C3 C13 . . . . -3.11(16) ?
C1 N1 C4 C5 . . . . 179.89(9) ?
C1 N1 C4 C3 . . . . 0.45(10) ?
C2 C3 C4 N1 . . . . -0.34(10) ?
C13 C3 C4 N1 . . . . 179.59(8) ?
C2 C3 C4 C5 . . . . -179.75(9) ?
C13 C3 C4 C5 . . . . 0.17(15) ?
N1 C4 C5 C6 . . . . -1.19(16) ?
C3 C4 C5 C6 . . . . 178.13(9) ?
C9 N2 C6 C5 . . . . -179.62(9) ?
C9 N2 C6 C7 . . . . 1.78(11) ?
C4 C5 C6 N2 . . . . 1.09(17) ?
C4 C5 C6 C7 . . . . 179.58(10) ?
N2 C6 C7 C8 . . . . -6.75(11) ?
C5 C6 C7 C8 . . . . 174.57(9) ?
C6 C7 C8 C17 . . . . 127.97(9) ?
C6 C7 C8 C9 . . . . 8.11(10) ?
C6 C7 C8 C16 . . . . -107.72(9) ?
C6 N2 C9 C10 . . . . -178.08(9) ?
C6 N2 C9 C8 . . . . 4.23(11) ?
C17 C8 C9 N2 . . . . -127.20(9) ?
C16 C8 C9 N2 . . . . 109.64(10) ?
C7 C8 C9 N2 . . . . -8.07(11) ?
C17 C8 C9 C10 . . . . 54.98(12) ?
C16 C8 C9 C10 . . . . -68.17(12) ?
C7 C8 C9 C10 . . . . 174.11(9) ?
N2 C9 C10 C1 . . . 2_666 -1.85(17) ?
C8 C9 C10 C1 . . . 2_666 175.68(9) ?
C3 C2 C11 C12 . . . . -79.12(13) ?
C1 C2 C11 C12 . . . . 97.10(11) ?
C14 O2 C13 O1 . . . . -1.87(14) ?
C14 O2 C13 C3 . . . . 177.69(8) ?
C2 C3 C13 O1 . . . . 176.60(10) ?
C4 C3 C13 O1 . . . . -3.31(15) ?
C2 C3 C13 O2 . . . . -2.94(14) ?
C4 C3 C13 O2 . . . . 177.15(8) ?
C13 O2 C14 C15 . . . . -172.60(8) ?
